data_2218256
loop_
_publ_author_name
'Zhang, Qiu-Xia'
'Zhang, Bi-Song'

_publ_section_title
;
 <i>N</i>-Benzyl-2-hydroxybenzamide
;
_journal_coeditor_code SU2048
_journal_issue 5
_journal_name_full 'Acta Crystallographica Section E'
_journal_page_first o884
_journal_paper_doi 10.1107/S1600536808010453
_journal_volume 64
_journal_year 2008
_chemical_formula_iupac 'C14 H13 N O2'
_chemical_formula_moiety 'C14 H13 N O2'
_chemical_formula_sum 'C14 H13 N O2'
_chemical_formula_weight 227.25
_chemical_name_systematic
;
N-Benzyl-2-hydroxybenzamide
;
_space_group_IT_number 14
_symmetry_cell_setting monoclinic
_symmetry_space_group_name_Hall '-P 2yn'
_symmetry_space_group_name_H-M 'P 1 21/n 1'
_atom_sites_solution_hydrogens geom
_atom_sites_solution_primary direct
_atom_sites_solution_secondary difmap
_audit_creation_method SHELXL-97
_cell_angle_alpha 90.00
_cell_angle_beta 118.02(3)
_cell_angle_gamma 90.00
_cell_formula_units_Z 4
_cell_length_a 12.478(3)
_cell_length_b 8.3503(17)
_cell_length_c 12.664(3)
_cell_measurement_reflns_used 6913
_cell_measurement_temperature 290(2)
_cell_measurement_theta_max 27.47
_cell_measurement_theta_min 3.04
_cell_volume 1164.9(6)
_computing_cell_refinement 'RAPID-AUTO (Rigaku, 1998)'
_computing_data_collection 'RAPID-AUTO (Rigaku, 1998)'
_computing_data_reduction 'CrystalStructure (Rigaku/MSC, 2002)'
_computing_molecular_graphics 'SHELXTL (Sheldrick, 2008)'
_computing_publication_material 'SHELXL97 (Sheldrick, 2008)'
_computing_structure_refinement 'SHELXL97 (Sheldrick, 2008)'
_computing_structure_solution 'SHELXS97 (Sheldrick, 2008)'
_diffrn_ambient_temperature 290(2)
_diffrn_detector_area_resol_mean 10
_diffrn_measured_fraction_theta_full 0.993
_diffrn_measured_fraction_theta_max 0.993
_diffrn_measurement_device_type 'Rigaku R-AXIS RAPID'
_diffrn_measurement_method \w
_diffrn_radiation_monochromator graphite
_diffrn_radiation_source 'fine-focus sealed tube'
_diffrn_radiation_type MoK\a
_diffrn_radiation_wavelength 0.71073
_diffrn_reflns_av_R_equivalents 0.0369
_diffrn_reflns_av_sigmaI/netI 0.0299
_diffrn_reflns_limit_h_max 16
_diffrn_reflns_limit_h_min -15
_diffrn_reflns_limit_k_max 10
_diffrn_reflns_limit_k_min -10
_diffrn_reflns_limit_l_max 16
_diffrn_reflns_limit_l_min -16
_diffrn_reflns_number 11112
_diffrn_reflns_theta_full 27.47
_diffrn_reflns_theta_max 27.47
_diffrn_reflns_theta_min 3.04
_diffrn_standards_decay_% 0
_diffrn_standards_number 0
_exptl_absorpt_coefficient_mu 0.087
_exptl_absorpt_correction_T_max 0.983
_exptl_absorpt_correction_T_min 0.977
_exptl_absorpt_correction_type multi-scan
_exptl_absorpt_process_details '(ABSCOR; Higashi, 1995)'
_exptl_crystal_colour colorless
_exptl_crystal_density_diffrn 1.296
_exptl_crystal_density_method 'not measured'
_exptl_crystal_description block
_exptl_crystal_F_000 480
_exptl_crystal_size_max 0.33
_exptl_crystal_size_mid 0.22
_exptl_crystal_size_min 0.20
_refine_diff_density_max 0.169
_refine_diff_density_min -0.143
_refine_ls_extinction_coef 0.011(2)
_refine_ls_extinction_expression Fc^*^=kFc[1+0.001xFc^2^\l^3^/sin(2\q)]^-1/4^
_refine_ls_extinction_method 'SHELXL97 (Sheldrick, 2008)'
_refine_ls_goodness_of_fit_ref 1.032
_refine_ls_hydrogen_treatment refall
_refine_ls_matrix_type full
_refine_ls_number_parameters 207
_refine_ls_number_reflns 2665
_refine_ls_number_restraints 0
_refine_ls_restrained_S_all 1.032
_refine_ls_R_factor_all 0.0791
_refine_ls_R_factor_gt 0.0425
_refine_ls_shift/su_max_lt 0.001
_refine_ls_shift/su_mean 0.000
_refine_ls_structure_factor_coef Fsqd
_refine_ls_weighting_details 'calc w=1/[\s^2^(Fo^2^)+(0.0564P)^2^+0.0491P] where P=(Fo^2^+2Fc^2^)/3'
_refine_ls_weighting_scheme calc
_refine_ls_wR_factor_gt 0.1020
_refine_ls_wR_factor_ref 0.1163
_reflns_number_gt 1648
_reflns_number_total 2665
_reflns_threshold_expression I>2\s(I)
_cod_data_source_file su2048.cif
_cod_data_source_block I
_cod_original_sg_symbol_H-M 'P 21/n'
_cod_database_code 2218256
_cod_database_fobs_code 2218256

loop_
_symmetry_equiv_pos_site_id
_symmetry_equiv_pos_as_xyz
1 x,y,z
2 1/2-x,1/2+y,1/2-z
3 -x,-y,-z
4 1/2+x,1/2-y,1/2+z

loop_
_atom_site_aniso_label
_atom_site_aniso_U_11
_atom_site_aniso_U_22
_atom_site_aniso_U_33
_atom_site_aniso_U_12
_atom_site_aniso_U_13
_atom_site_aniso_U_23
O1 0.0512(6) 0.1059(10) 0.0395(6) 0.0150(7) 0.0024(5) -0.0056(6)
O2 0.0503(6) 0.0798(8) 0.0421(6) 0.0005(5) 0.0152(5) -0.0147(5)
N1 0.0376(6) 0.0549(8) 0.0399(7) 0.0001(5) 0.0162(5) 0.0025(6)
C1 0.0369(6) 0.0420(8) 0.0378(7) -0.0052(6) 0.0159(5) 0.0030(6)
C2 0.0465(8) 0.0557(10) 0.0433(8) -0.0040(7) 0.0190(7) -0.0014(7)
C3 0.0664(10) 0.0594(10) 0.0604(11) -0.0070(8) 0.0370(9) -0.0106(8)
C4 0.0586(10) 0.0493(10) 0.0853(13) 0.0013(8) 0.0438(9) 0.0000(9)
C5 0.0440(8) 0.0553(10) 0.0696(11) 0.0052(7) 0.0235(8) 0.0109(8)
C6 0.0408(7) 0.0533(9) 0.0436(8) -0.0018(7) 0.0150(6) 0.0048(7)
C7 0.0379(7) 0.0458(8) 0.0374(8) -0.0052(6) 0.0156(5) 0.0021(6)
C8 0.0454(8) 0.0501(9) 0.0583(10) 0.0065(7) 0.0256(7) 0.0099(8)
C9 0.0447(7) 0.0410(8) 0.0558(9) 0.0018(6) 0.0266(6) -0.0020(7)
C10 0.0477(9) 0.0840(14) 0.0753(13) -0.0025(9) 0.0209(8) 0.0173(11)
C11 0.0510(11) 0.0993(17) 0.1074(18) -0.0151(11) 0.0333(11) 0.0117(13)
C12 0.0808(13) 0.0764(14) 0.1031(17) -0.0141(11) 0.0639(13) -0.0013(12)
C13 0.0835(13) 0.0814(14) 0.0652(12) -0.0113(10) 0.0464(10) 0.0005(10)
C14 0.0579(10) 0.0695(11) 0.0538(10) -0.0107(8) 0.0283(8) -0.0039(8)

loop_
_atom_site_type_symbol
_atom_site_label
_atom_site_fract_x
_atom_site_fract_y
_atom_site_fract_z
_atom_site_U_iso_or_equiv
_atom_site_thermal_displace_type
_atom_site_occupancy
O O1 0.29704(10) 0.74227(17) -0.23736(9) 0.0731(4) Uani 1.000
O O2 0.49480(9) 0.60089(14) -0.16419(9) 0.0600(4) Uani 1.000
N N1 0.64585(9) 0.63326(15) 0.02206(11) 0.0449(4) Uani 1.000
C C1 0.45255(11) 0.76116(16) -0.03318(11) 0.0396(4) Uani 1.000
C C2 0.48553(14) 0.82179(19) 0.07995(14) 0.0493(5) Uani 1.000
C C3 0.40715(15) 0.9140(2) 0.10230(16) 0.0592(6) Uani 1.000
C C4 0.29300(15) 0.9477(2) 0.01061(17) 0.0604(6) Uani 1.000
C C5 0.25762(14) 0.8909(2) -0.10172(16) 0.0576(6) Uani 1.000
C C6 0.33637(12) 0.79771(18) -0.12499(13) 0.0478(5) Uani 1.000
C C7 0.53270(11) 0.66022(17) -0.06264(12) 0.0412(4) Uani 1.000
C C8 0.73259(14) 0.5375(2) 0.00128(16) 0.0508(5) Uani 1.000
C C9 0.80422(12) 0.63678(17) -0.04347(14) 0.0460(5) Uani 1.000
C C10 0.92320(15) 0.6768(3) 0.03099(19) 0.0722(7) Uani 1.000
C C11 0.98716(18) 0.7699(3) -0.0108(2) 0.0875(9) Uani 1.000
C C12 0.9333(2) 0.8228(3) -0.1254(2) 0.0785(9) Uani 1.000
C C13 0.81540(19) 0.7850(3) -0.20000(19) 0.0721(8) Uani 1.000
C C14 0.75139(16) 0.6917(2) -0.15893(16) 0.0596(6) Uani 1.000
H HN1 0.6728(14) 0.6819(19) 0.0917(16) 0.059(5) Uiso 1.000
H H2 0.5651(15) 0.7995(18) 0.1431(15) 0.060(5) Uiso 1.000
H HO1 0.367(2) 0.681(3) -0.230(2) 0.106(7) Uiso 1.000
H H3 0.4331(15) 0.952(2) 0.1817(17) 0.078(5) Uiso 1.000
H H4 0.2386(15) 1.009(2) 0.0252(15) 0.071(5) Uiso 1.000
H H5 0.1770(17) 0.913(2) -0.1697(16) 0.081(5) Uiso 1.000
H H8A 0.6833(14) 0.455(2) -0.0610(14) 0.062(5) Uiso 1.000
H H8B 0.7896(14) 0.4913(19) 0.0805(15) 0.062(5) Uiso 1.000
H H10 0.9607(17) 0.633(2) 0.1088(19) 0.087(6) Uiso 1.000
H H11 1.070(2) 0.793(3) 0.042(2) 0.107(7) Uiso 1.000
H H12 0.9743(19) 0.887(3) -0.1597(18) 0.099(7) Uiso 1.000
H H13 0.7716(18) 0.825(3) -0.283(2) 0.098(7) Uiso 1.000
H H14 0.6696(16) 0.668(2) -0.2122(15) 0.070(5) Uiso 1.000

loop_
_atom_type_symbol
_atom_type_description
_atom_type_scat_dispersion_real
_atom_type_scat_dispersion_imag
_atom_type_scat_source
C C 0.0033 0.0016 'International Tables Vol C Tables 4.2.6.8 and 6.1.1.4'
H H 0.0000 0.0000 'International Tables Vol C Tables 4.2.6.8 and 6.1.1.4'
N N 0.0061 0.0033 'International Tables Vol C Tables 4.2.6.8 and 6.1.1.4'
O O 0.0106 0.0060 'International Tables Vol C Tables 4.2.6.8 and 6.1.1.4'

loop_
_geom_angle_atom_site_label_1
_geom_angle_atom_site_label_2
_geom_angle_atom_site_label_3
_geom_angle
_geom_angle_publ_flag
C6 O1 HO1 102.3(13) no
C7 N1 C8 122.74(13) n
C7 N1 HN1 119.3(12) no
C8 N1 HN1 117.7(13) no
C6 C1 C7 118.17(12) no
C2 C1 C6 117.83(15) no
C2 C1 C7 124.00(14) no
C1 C2 C3 121.50(16) no
C2 C3 C4 119.62(17) no
C3 C4 C5 120.55(19) no
C4 C5 C6 120.15(17) no
C1 C6 C5 120.35(14) no
O1 C6 C1 121.46(15) n
O1 C6 C5 118.19(15) n
O2 C7 C1 120.79(13) n
O2 C7 N1 120.61(14) n
N1 C7 C1 118.60(12) n
N1 C8 C9 112.64(13) n
C8 C9 C10 120.97(16) no
C8 C9 C14 120.74(16) no
C10 C9 C14 118.28(18) no
C9 C10 C11 120.3(2) no
C10 C11 C12 120.5(2) no
C11 C12 C13 119.9(2) no
C12 C13 C14 119.8(2) no
C9 C14 C13 121.17(19) no
C1 C2 H2 118.7(11) no
C3 C2 H2 119.8(11) no
C2 C3 H3 118.8(12) no
C4 C3 H3 121.6(12) no
C3 C4 H4 120.2(11) no
C5 C4 H4 119.2(11) no
C4 C5 H5 122.9(12) no
C6 C5 H5 116.9(12) no
N1 C8 H8A 106.4(11) no
N1 C8 H8B 105.6(11) no
C9 C8 H8A 109.4(10) no
C9 C8 H8B 108.8(11) no
H8A C8 H8B 114.1(13) no
C9 C10 H10 117.9(14) no
C11 C10 H10 121.6(14) no
C10 C11 H11 118.5(15) no
C12 C11 H11 121.0(15) no
C11 C12 H12 123.9(13) no
C13 C12 H12 116.2(13) no
C12 C13 H13 122.5(15) no
C14 C13 H13 117.6(15) no
C9 C14 H14 120.7(11) no
C13 C14 H14 118.2(11) no

loop_
_geom_bond_atom_site_label_1
_geom_bond_atom_site_label_2
_geom_bond_distance
_geom_bond_publ_flag
O1 C6 1.3506(18) n
O2 C7 1.2456(17) n
O1 HO1 0.98(3) no
N1 C7 1.3311(19) n
N1 C8 1.466(2) n
N1 HN1 0.882(18) no
C1 C7 1.483(2) no
C1 C6 1.401(2) no
C1 C2 1.387(2) no
C2 C3 1.375(3) no
C3 C4 1.379(3) no
C4 C5 1.361(3) no
C5 C6 1.389(3) no
C8 C9 1.511(3) no
C9 C14 1.370(2) no
C9 C10 1.375(3) no
C10 C11 1.385(3) no
C11 C12 1.355(3) no
C12 C13 1.360(4) no
C13 C14 1.381(3) no
C2 H2 0.956(19) no
C3 H3 0.954(19) no
C4 H4 0.94(2) no
C5 H5 0.99(2) no
C8 H8A 1.010(16) no
C8 H8B 0.995(17) no
C10 H10 0.94(2) no
C11 H11 0.95(3) no
C12 H12 0.97(3) no
C13 H13 0.99(2) no
C14 H14 0.94(2) no

loop_
_geom_contact_atom_site_label_1
_geom_contact_atom_site_label_2
_geom_contact_distance
_geom_contact_site_symmetry_2
_geom_contact_publ_flag
O1 O2 2.4886(19) . no
O1 N1 2.9191(18) 4_464 no
O2 C14 3.260(3) . no
O2 O1 2.4886(19) . no
O1 H2 2.58(2) 4_464 no
O1 HN1 2.083(18) 4_464 no
O2 HO1 1.56(3) . no
O2 H8A 2.416(18) . no
O2 H14 2.59(2) . no
O2 H5 2.692(19) 2_544 no
N1 O1 2.9191(18) 4_565 no
N1 H2 2.597(18) . no
C1 C3 3.554(2) 3_675 no
C1 C8 3.549(2) 3_665 no
C3 C1 3.554(2) 3_675 no
C6 C8 3.507(2) 3_665 no
C7 C7 3.400(2) 3_665 no
C7 C14 3.483(3) . no
C8 C1 3.549(2) 3_665 no
C8 C6 3.507(2) 3_665 no
C14 C7 3.483(3) . no
C14 O2 3.260(3) . no
C1 H8A 3.075(18) 3_665 no
C2 H8A 3.060(18) 3_665 no
C2 HN1 2.554(19) . no
C6 H8B 3.073(17) 3_665 no
C7 H14 3.09(2) . no
C7 HO1 2.16(2) . no
C9 H4 3.034(17) 3_675 no
C14 H4 2.989(17) 3_675 no
HN1 C2 2.554(19) . no
HN1 H2 2.00(3) . no
HN1 O1 2.083(18) 4_565 no
H2 N1 2.597(18) . no
H2 HN1 2.00(3) . no
H2 O1 2.58(2) 4_565 no
HO1 O2 1.56(3) . no
HO1 C7 2.16(2) . no
HO1 H5 2.50(3) 2_544 no
H4 C9 3.034(17) 3_675 no
H4 C14 2.989(17) 3_675 no
H5 O2 2.692(19) 2_554 no
H5 HO1 2.50(3) 2_554 no
H8A O2 2.416(18) . no
H8A H14 2.56(2) . no
H8A H13 2.54(3) 2_644 no
H8A C1 3.075(18) 3_665 no
H8A C2 3.060(18) 3_665 no
H8B H10 2.32(3) . no
H8B C6 3.073(17) 3_665 no
H10 H8B 2.32(3) . no
H13 H8A 2.54(3) 2_654 no
H14 O2 2.59(2) . no
H14 C7 3.09(2) . no
H14 H8A 2.56(2) . no

loop_
_geom_hbond_atom_site_label_D
_geom_hbond_atom_site_label_H
_geom_hbond_atom_site_label_A
_geom_hbond_site_symmetry_A
_geom_hbond_distance_DH
_geom_hbond_distance_HA
_geom_hbond_distance_DA
_geom_hbond_angle_DHA
_geom_hbond_publ_flag
N1 HN1 O1 4_565 0.882(18) 2.083(18) 2.9191(18) 158.1(18) yes
O1 HO1 O2 . 0.98(3) 1.56(3) 2.4886(19) 157(2) yes
C2 H2 O1 4_565 0.956(19) 2.58(2) 3.507(2) 162.5(15) yes
C14 H14 O2 . 0.94(2) 2.59(2) 3.260(3) 128.8(14) no

loop_
_geom_torsion_atom_site_label_1
_geom_torsion_atom_site_label_2
_geom_torsion_atom_site_label_3
_geom_torsion_atom_site_label_4
_geom_torsion
_geom_torsion_publ_flag
C8 N1 C7 O2 1.6(2) no
C8 N1 C7 C1 -178.95(14) no
C7 N1 C8 C9 89.06(18) no
C6 C1 C2 C3 0.4(2) no
C7 C1 C2 C3 -179.59(16) no
C2 C1 C6 O1 -179.48(15) no
C2 C1 C6 C5 -0.4(2) no
C7 C1 C6 O1 0.5(2) no
C7 C1 C6 C5 179.56(15) no
C2 C1 C7 O2 175.27(15) no
C2 C1 C7 N1 -4.2(2) no
C6 C1 C7 O2 -4.7(2) no
C6 C1 C7 N1 175.80(14) no
C1 C2 C3 C4 -0.1(3) no
C2 C3 C4 C5 -0.2(3) no
C3 C4 C5 C6 0.2(3) no
C4 C5 C6 O1 179.22(16) no
C4 C5 C6 C1 0.1(2) no
N1 C8 C9 C10 104.4(2) no
N1 C8 C9 C14 -74.4(2) no
C8 C9 C10 C11 -179.0(2) no
C14 C9 C10 C11 -0.2(3) no
C8 C9 C14 C13 178.77(18) no
C10 C9 C14 C13 -0.1(3) no
C9 C10 C11 C12 0.1(4) no
C10 C11 C12 C13 0.3(4) no
C11 C12 C13 C14 -0.6(4) no
C12 C13 C14 C9 0.5(3) no

loop_
_cod_related_entry_id
_cod_related_entry_database
_cod_related_entry_code
1 ChemSpider 487881
